data_1542434
loop_
_publ_author_name
'McGough, John S.'
'Butler, Samuel M.'
'Cade, Ian A.'
'Ingleson, Michael J.'

_publ_section_title
;
 Highly selective catalytic trans-hydroboration of alkynes mediated by
 borenium cations and B(C6F5)3
;
_journal_issue 5
_journal_name_full 'Chem. Sci.'
_journal_page_first 3384
_journal_paper_doi 10.1039/C5SC04798F
_journal_volume 7
_journal_year 2016
_chemical_formula_moiety 'C27 H9 B F15, C5 H7 Cl2 N2'
_chemical_formula_sum 'C32 H16 B Cl2 F15 N2'
_chemical_formula_weight 795.18
_chemical_name_systematic '[1,3-Me2-4,5-Cl2-imidazolium][B((C6F5)3)-Z-(2-methylstyrene)]'
_chemical_properties_physical Moisture-sensitive
_space_group_IT_number 14
_symmetry_cell_setting monoclinic
_symmetry_space_group_name_Hall '-P 2ybc'
_symmetry_space_group_name_H-M 'P 1 21/c 1'
_atom_sites_solution_hydrogens difmap
_atom_sites_solution_primary direct
_audit_update_record
;
2015-12-07 deposited with the CCDC.
2016-02-12 downloaded from the CCDC.
;
_cell_angle_alpha 90
_cell_angle_beta 92.115(3)
_cell_angle_gamma 90
_cell_formula_units_Z 4
_cell_length_a 15.2641(4)
_cell_length_b 10.3890(3)
_cell_length_c 19.5887(6)
_cell_measurement_reflns_used 5488
_cell_measurement_temperature 150
_cell_measurement_theta_max 28.2190
_cell_measurement_theta_min 3.8530
_cell_volume 3104.24(15)
_computing_cell_refinement 'CrysAlisPro, Agilent Technologies,'
_computing_data_collection 'CrysAlisPro, Agilent Technologies,'
_computing_data_reduction 'CrysAlisPro, Agilent Technologies,'
_computing_molecular_graphics 'Ortep3 v. 2.02 (LJ Farrugia, 1997)'
_computing_publication_material 'CRYSTALS (Betteridge et al., 2003)'
_computing_structure_refinement 'CRYSTALS (Betteridge et al., 2003)'
_computing_structure_solution 'SIR92 (Altomare et al., 1994)'
_diffrn_ambient_temperature 150
_diffrn_measured_fraction_theta_full 0.998
_diffrn_measured_fraction_theta_max 0.871
_diffrn_measurement_details
;
  1 omega  -30.00   48.00   1.0000    2.5600
omega____ theta____ kappa____ phi______ frames
    -      -17.7663   19.0000   60.0000 78

  2 omega   34.00   87.00   1.0000    2.5600
omega____ theta____ kappa____ phi______ frames
    -       18.8601   77.0000  -60.0000 53

  3 omega   43.00   95.00   1.0000    2.5600
omega____ theta____ kappa____ phi______ frames
    -       18.8601  178.0000  -90.0000 52

  4 omega   -6.00   51.00   1.0000    2.5600
omega____ theta____ kappa____ phi______ frames
    -       18.8601   77.0000  -90.0000 57

  5 omega  -60.00  -35.00   1.0000    2.5600
omega____ theta____ kappa____ phi______ frames
    -      -17.7663 -178.0000   30.0000 25

;
_diffrn_measurement_device Serial
_diffrn_measurement_device_type 'SuperNova, Single source at offset), Eos'
_diffrn_measurement_method '\w scans'
_diffrn_radiation_monochromator mirror
_diffrn_radiation_type 'Mo K\a'
_diffrn_radiation_wavelength 0.71073
_diffrn_reflns_av_R_equivalents 0.031
_diffrn_reflns_limit_h_max 19
_diffrn_reflns_limit_h_min -14
_diffrn_reflns_limit_k_max 13
_diffrn_reflns_limit_k_min -11
_diffrn_reflns_limit_l_max 24
_diffrn_reflns_limit_l_min -24
_diffrn_reflns_number 16540
_diffrn_reflns_theta_full 26.467
_diffrn_reflns_theta_max 29.080
_diffrn_reflns_theta_min 3.314
_diffrn_standards_number 0
_exptl_absorpt_coefficient_mu 0.329
_exptl_absorpt_correction_T_max 1.00000
_exptl_absorpt_correction_T_min 0.95025
_exptl_absorpt_correction_type multi-scan
_exptl_absorpt_process_details
;
CrysAlisPro, Agilent Technologies,
Version 1.171.36.24 (release 03-12-2012 CrysAlis171 .NET)
(compiled Dec  3 2012,18:21:49)
Empirical absorption correction using spherical harmonics,
 implemented in SCALE3 ABSPACK scaling algorithm.
;
_exptl_crystal_colour colourless
_exptl_crystal_density_diffrn 1.701
_exptl_crystal_density_method 'not measured'
_exptl_crystal_description block
_exptl_crystal_F_000 1584
_exptl_crystal_size_max 0.4
_exptl_crystal_size_mid 0.25
_exptl_crystal_size_min 0.2
_refine_diff_density_max 0.60
_refine_diff_density_min -0.70
_refine_ls_extinction_method None
_refine_ls_goodness_of_fit_ref 0.9732
_refine_ls_hydrogen_treatment constr
_refine_ls_matrix_type full
_refine_ls_number_parameters 469
_refine_ls_number_reflns 7238
_refine_ls_number_restraints 0
_refine_ls_R_factor_all 0.0714
_refine_ls_R_factor_gt 0.0487
_refine_ls_shift/su_max 0.0008276
_refine_ls_shift/su_mean 0.0000397
_refine_ls_structure_factor_coef Fsqd
_refine_ls_weighting_details
;
 Method= Modified Sheldrick 
 w=1/[\s^2^(F^2^) + ( 0.03P)^2^ + 3.05P] 
 ,where P=(max(Fo^2^,0) + 2Fc^2^)/3 
;
_refine_ls_weighting_scheme calc
_refine_ls_wR_factor_all 0.1035
_refine_ls_wR_factor_gt 0.0916
_refine_ls_wR_factor_ref 0.1035
_reflns_limit_h_max 19
_reflns_limit_h_min -19
_reflns_limit_k_max 13
_reflns_limit_k_min 0
_reflns_limit_l_max 24
_reflns_limit_l_min 0
_reflns_number_gt 5341
_reflns_number_total 7251
_reflns_threshold_expression I>2.0\s(I)
_oxford_diffrn_Wilson_B_factor 2.78
_oxford_diffrn_Wilson_scale 0.10
_oxford_refine_ls_r_factor_ref 0.0714
_oxford_refine_ls_scale 3.08(2)
_oxford_reflns_number_all 7238
_oxford_reflns_threshold_expression_ref I>-3.0\s(I)
_cod_data_source_file c5sc04798f2.cif
_cod_data_source_block 1
_cod_depositor_comments 'Adding full bibliography for 1542431--1542434.cif.'
_cod_original_cell_volume 3104.23(16)
_cod_original_sg_symbol_H-M 'P 1 21/c 1 '
_cod_original_formula_sum 'C32 H16 B1 Cl2 F15 N2'
_cod_database_code 1542434

loop_
_symmetry_equiv_pos_as_xyz
x,y,z
-x,-y,-z
-x,y+1/2,-z+1/2
x,-y+1/2,z+1/2

loop_
_atom_site_label
_atom_site_type_symbol
_atom_site_fract_x
_atom_site_fract_y
_atom_site_fract_z
_atom_site_U_iso_or_equiv
_atom_site_occupancy
_atom_site_adp_type
_atom_site_refinement_flags_posn
B1 B 0.78718(16) 0.1744(3) 0.58133(13) 0.0216 1.0000 Uani .
Cl1 Cl 0.39835(4) 0.12914(6) 0.72202(3) 0.0333 1.0000 Uani .
Cl2 Cl 0.20223(4) 0.17108(6) 0.62295(3) 0.0361 1.0000 Uani .
N1 N 0.27285(12) 0.15780(18) 0.81406(10) 0.0243 1.0000 Uani .
N2 N 0.15297(12) 0.18217(18) 0.75307(10) 0.0243 1.0000 Uani .
F1 F 0.89343(10) 0.07549(15) 0.47208(7) 0.0389 1.0000 Uani .
F2 F 0.99583(10) 0.20724(18) 0.38977(8) 0.0518 1.0000 Uani .
F3 F 0.99295(10) 0.46768(18) 0.38849(8) 0.0531 1.0000 Uani .
F4 F 0.89004(10) 0.59643(15) 0.47865(8) 0.0479 1.0000 Uani .
F5 F 0.79989(9) 0.46955(13) 0.56870(7) 0.0336 1.0000 Uani .
F6 F 0.90335(8) 0.32204(13) 0.66855(7) 0.0266 1.0000 Uani .
F7 F 0.87703(9) 0.40182(13) 0.79489(7) 0.0328 1.0000 Uani .
F8 F 0.71547(10) 0.38094(15) 0.84887(7) 0.0389 1.0000 Uani .
F9 F 0.57866(9) 0.28834(14) 0.76957(8) 0.0355 1.0000 Uani .
F10 F 0.60259(8) 0.20835(13) 0.64371(7) 0.0276 1.0000 Uani .
F11 F 0.74747(9) -0.10177(13) 0.53404(7) 0.0337 1.0000 Uani .
F12 F 0.61318(10) -0.17274(15) 0.45356(8) 0.0446 1.0000 Uani .
F13 F 0.49823(10) 0.00544(17) 0.40013(7) 0.0478 1.0000 Uani .
F14 F 0.51732(9) 0.25622(16) 0.43562(8) 0.0463 1.0000 Uani .
F15 F 0.64927(9) 0.33101(13) 0.51970(8) 0.0356 1.0000 Uani .
C1 C 0.84315(14) 0.2641(2) 0.52765(11) 0.0240 1.0000 Uani .
C2 C 0.89261(15) 0.2049(3) 0.47786(12) 0.0298 1.0000 Uani .
C3 C 0.94405(16) 0.2710(3) 0.43306(12) 0.0355 1.0000 Uani .
C4 C 0.94325(16) 0.4018(3) 0.43256(12) 0.0360 1.0000 Uani .
C5 C 0.89275(16) 0.4671(2) 0.47804(13) 0.0336 1.0000 Uani .
C6 C 0.84563(15) 0.3968(2) 0.52450(12) 0.0267 1.0000 Uani .
C7 C 0.75541(14) 0.2565(2) 0.64885(11) 0.0205 1.0000 Uani .
C8 C 0.82046(13) 0.3118(2) 0.69115(11) 0.0204 1.0000 Uani .
C9 C 0.80897(15) 0.3534(2) 0.75690(12) 0.0237 1.0000 Uani .
C10 C 0.72715(16) 0.3443(2) 0.78410(12) 0.0267 1.0000 Uani .
C11 C 0.65903(14) 0.2974(2) 0.74394(12) 0.0244 1.0000 Uani .
C12 C 0.67400(14) 0.2565(2) 0.67807(12) 0.0218 1.0000 Uani .
C13 C 0.70492(14) 0.1190(2) 0.53273(11) 0.0236 1.0000 Uani .
C14 C 0.69206(15) -0.0073(2) 0.51217(12) 0.0260 1.0000 Uani .
C15 C 0.62314(16) -0.0470(3) 0.46909(12) 0.0312 1.0000 Uani .
C16 C 0.56500(15) 0.0417(3) 0.44289(12) 0.0333 1.0000 Uani .
C17 C 0.57442(15) 0.1685(3) 0.46091(12) 0.0309 1.0000 Uani .
C18 C 0.64328(15) 0.2039(2) 0.50420(12) 0.0266 1.0000 Uani .
C19 C 0.85400(14) 0.0661(2) 0.61449(12) 0.0246 1.0000 Uani .
C20 C 0.85154(15) 0.0004(2) 0.67311(12) 0.0263 1.0000 Uani .
C21 C 0.77899(15) -0.0085(2) 0.72133(12) 0.0243 1.0000 Uani .
C22 C 0.79536(16) 0.0031(2) 0.79166(13) 0.0319 1.0000 Uani .
C23 C 0.72866(17) -0.0055(2) 0.83751(13) 0.0343 1.0000 Uani .
C24 C 0.64255(16) -0.0292(2) 0.81541(12) 0.0286 1.0000 Uani .
C25 C 0.62579(15) -0.0422(2) 0.74572(12) 0.0262 1.0000 Uani .
C26 C 0.69250(15) -0.0320(2) 0.69951(12) 0.0249 1.0000 Uani .
C27 C 0.57018(18) -0.0422(3) 0.86543(14) 0.0388 1.0000 Uani .
C28 C 0.33466(16) 0.1477(3) 0.87326(13) 0.0356 1.0000 Uani .
C29 C 0.18689(15) 0.1759(2) 0.81626(12) 0.0265 1.0000 Uani .
C30 C 0.06043(15) 0.2038(3) 0.73331(13) 0.0350 1.0000 Uani .
C31 C 0.21989(15) 0.1686(2) 0.70838(12) 0.0239 1.0000 Uani .
C32 C 0.29492(14) 0.1525(2) 0.74652(12) 0.0243 1.0000 Uani .
H191 H 0.9064 0.0518 0.5901 0.0288 1.0000 Uiso R
H201 H 0.9030 -0.0461 0.6867 0.0309 1.0000 Uiso R
H221 H 0.8537 0.0155 0.8071 0.0384 1.0000 Uiso R
H231 H 0.7409 0.0046 0.8842 0.0409 1.0000 Uiso R
H251 H 0.5686 -0.0583 0.7289 0.0316 1.0000 Uiso R
H261 H 0.6794 -0.0393 0.6531 0.0291 1.0000 Uiso R
H272 H 0.5434 -0.1224 0.8629 0.0595 1.0000 Uiso R
H271 H 0.5912 -0.0314 0.9110 0.0599 1.0000 Uiso R
H273 H 0.5265 0.0201 0.8572 0.0607 1.0000 Uiso R
H282 H 0.3829 0.2045 0.8654 0.0525 1.0000 Uiso R
H283 H 0.3049 0.1723 0.9138 0.0526 1.0000 Uiso R
H281 H 0.3558 0.0600 0.8773 0.0529 1.0000 Uiso R
H291 H 0.1552 0.1834 0.8567 0.0319 1.0000 Uiso R
H302 H 0.0398 0.1330 0.7065 0.0515 1.0000 Uiso R
H303 H 0.0571 0.2821 0.7065 0.0527 1.0000 Uiso R
H301 H 0.0280 0.2104 0.7736 0.0521 1.0000 Uiso R

loop_
_atom_site_aniso_label
_atom_site_aniso_U_11
_atom_site_aniso_U_22
_atom_site_aniso_U_33
_atom_site_aniso_U_23
_atom_site_aniso_U_13
_atom_site_aniso_U_12
B1 0.0170(12) 0.0248(13) 0.0229(13) -0.0017(11) -0.0003(10) -0.0021(10)
Cl1 0.0200(3) 0.0335(3) 0.0467(4) -0.0014(3) 0.0060(2) 0.0010(2)
Cl2 0.0383(4) 0.0438(4) 0.0260(3) -0.0011(3) -0.0007(3) 0.0056(3)
N1 0.0198(10) 0.0237(10) 0.0292(11) 0.0011(8) -0.0029(8) -0.0011(8)
N2 0.0177(9) 0.0263(10) 0.0288(11) -0.0012(8) -0.0011(8) 0.0017(8)
F1 0.0396(9) 0.0420(9) 0.0359(9) -0.0126(7) 0.0104(7) -0.0044(7)
F2 0.0382(9) 0.0861(13) 0.0321(9) -0.0143(9) 0.0147(7) -0.0134(9)
F3 0.0411(9) 0.0838(13) 0.0343(9) 0.0180(9) -0.0013(7) -0.0300(9)
F4 0.0430(10) 0.0410(9) 0.0584(11) 0.0220(8) -0.0148(8) -0.0148(7)
F5 0.0326(8) 0.0258(7) 0.0423(9) 0.0035(6) -0.0008(6) 0.0008(6)
F6 0.0149(6) 0.0359(8) 0.0290(7) -0.0016(6) -0.0001(5) -0.0029(5)
F7 0.0309(8) 0.0379(8) 0.0289(8) -0.0070(6) -0.0086(6) -0.0015(6)
F8 0.0455(9) 0.0444(9) 0.0274(8) -0.0083(7) 0.0095(7) -0.0004(7)
F9 0.0237(7) 0.0386(9) 0.0452(9) -0.0057(7) 0.0155(6) -0.0009(6)
F10 0.0149(6) 0.0324(8) 0.0355(8) -0.0036(6) 0.0001(5) -0.0023(5)
F11 0.0371(8) 0.0283(8) 0.0358(8) -0.0057(6) 0.0025(6) -0.0012(6)
F12 0.0479(10) 0.0454(10) 0.0408(9) -0.0174(8) 0.0077(7) -0.0203(7)
F13 0.0309(8) 0.0840(13) 0.0282(8) -0.0097(8) -0.0036(6) -0.0228(8)
F14 0.0282(8) 0.0656(11) 0.0442(10) 0.0156(8) -0.0124(7) -0.0027(7)
F15 0.0298(8) 0.0317(8) 0.0445(9) 0.0051(7) -0.0089(6) 0.0012(6)
C1 0.0183(11) 0.0319(13) 0.0217(12) 0.0014(10) -0.0021(9) -0.0044(9)
C2 0.0229(12) 0.0411(15) 0.0255(13) -0.0009(11) -0.0001(9) -0.0063(11)
C3 0.0255(13) 0.0599(19) 0.0214(13) -0.0066(12) 0.0024(10) -0.0103(12)
C4 0.0258(13) 0.0602(19) 0.0217(13) 0.0108(12) -0.0026(10) -0.0154(12)
C5 0.0289(13) 0.0342(14) 0.0366(15) 0.0127(12) -0.0135(11) -0.0136(11)
C6 0.0206(11) 0.0334(14) 0.0258(13) 0.0024(10) -0.0037(9) -0.0016(10)
C7 0.0196(11) 0.0184(11) 0.0233(12) 0.0020(9) -0.0004(9) -0.0003(8)
C8 0.0152(10) 0.0209(11) 0.0250(12) 0.0034(9) 0.0004(8) 0.0017(8)
C9 0.0250(12) 0.0221(12) 0.0235(12) -0.0014(9) -0.0049(9) 0.0001(9)
C10 0.0334(13) 0.0245(12) 0.0226(12) -0.0033(10) 0.0052(10) 0.0032(10)
C11 0.0201(11) 0.0202(12) 0.0334(13) 0.0005(10) 0.0081(9) 0.0014(9)
C12 0.0166(11) 0.0179(11) 0.0308(13) 0.0003(9) -0.0016(9) 0.0002(8)
C13 0.0212(11) 0.0321(13) 0.0176(11) -0.0018(10) 0.0024(9) -0.0041(9)
C14 0.0248(12) 0.0330(14) 0.0204(12) -0.0013(10) 0.0059(9) -0.0039(10)
C15 0.0305(13) 0.0394(15) 0.0241(13) -0.0094(11) 0.0078(10) -0.0141(11)
C16 0.0225(12) 0.0584(18) 0.0191(12) -0.0057(12) 0.0017(9) -0.0163(12)
C17 0.0202(12) 0.0490(16) 0.0235(13) 0.0089(11) -0.0016(9) -0.0033(11)
C18 0.0222(12) 0.0306(13) 0.0270(13) 0.0018(10) 0.0014(9) -0.0053(10)
C19 0.0185(11) 0.0250(12) 0.0303(13) -0.0066(10) 0.0032(9) -0.0013(9)
C20 0.0197(11) 0.0247(12) 0.0343(14) -0.0010(10) -0.0026(10) 0.0025(9)
C21 0.0268(12) 0.0172(11) 0.0289(13) 0.0008(9) -0.0006(9) 0.0028(9)
C22 0.0261(13) 0.0366(15) 0.0325(14) -0.0028(11) -0.0053(10) 0.0004(11)
C23 0.0411(15) 0.0372(15) 0.0242(13) -0.0019(11) -0.0031(11) 0.0026(12)
C24 0.0327(13) 0.0231(12) 0.0302(14) 0.0037(10) 0.0038(10) 0.0023(10)
C25 0.0243(12) 0.0210(12) 0.0334(14) 0.0017(10) 0.0009(10) -0.0004(9)
C26 0.0267(12) 0.0233(12) 0.0242(12) 0.0008(10) -0.0038(9) 0.0002(9)
C27 0.0409(16) 0.0381(15) 0.0382(16) 0.0010(12) 0.0111(12) 0.0029(12)
C28 0.0300(14) 0.0394(15) 0.0364(15) 0.0012(12) -0.0098(11) -0.0020(11)
C29 0.0243(12) 0.0265(13) 0.0289(13) 0.0007(10) 0.0019(10) -0.0013(10)
C30 0.0180(12) 0.0489(17) 0.0378(15) -0.0026(12) -0.0032(10) 0.0044(11)
C31 0.0226(12) 0.0221(12) 0.0271(13) -0.0012(10) 0.0015(9) 0.0018(9)
C32 0.0200(11) 0.0212(12) 0.0319(13) -0.0005(10) 0.0034(9) -0.0011(9)

loop_
_atom_type_symbol
_atom_type_scat_dispersion_real
_atom_type_scat_dispersion_imag
_atom_type_scat_Cromer_Mann_a1
_atom_type_scat_Cromer_Mann_b1
_atom_type_scat_Cromer_Mann_a2
_atom_type_scat_Cromer_Mann_b2
_atom_type_scat_Cromer_Mann_a3
_atom_type_scat_Cromer_Mann_b3
_atom_type_scat_Cromer_Mann_a4
_atom_type_scat_Cromer_Mann_b4
_atom_type_scat_Cromer_Mann_c
_atom_type_scat_source
C 0.0033 0.0016 2.3100 20.8439 1.0200 10.2075 1.5886 0.5687 0.8650 51.6512 0.2156 'International Tables Vol C 4.2.6.8 and 6.1.1.4'
H 0.0000 0.0000 0.4930 10.5109 0.3229 26.1257 0.1402 3.1424 0.0408 57.7998 0.0030 'International Tables Vol C 4.2.6.8 and 6.1.1.4'
B 0.0013 0.0007 2.0545 23.2185 1.3326 1.0210 1.0979 60.3498 0.7068 0.1403 -0.1932 'International Tables Vol C 4.2.6.8 and 6.1.1.4'
N 0.0061 0.0033 12.2126 0.0057 3.1322 9.8933 2.0125 28.9975 1.1663 0.5826 -11.5290 'International Tables Vol C 4.2.6.8 and 6.1.1.4'
Cl 0.1484 0.1585 11.4604 0.0104 7.1964 1.1662 6.2556 18.5194 1.6455 47.7784 -9.5574 'International Tables Vol C 4.2.6.8 and 6.1.1.4'
F 0.0171 0.0103 3.5392 10.2825 2.6412 4.2944 1.5170 0.2615 1.0243 26.1476 0.2776 'International Tables Vol C 4.2.6.8 and 6.1.1.4'

loop_
_geom_angle_atom_site_label_1
_geom_angle_atom_site_label_2
_geom_angle_atom_site_label_3
_geom_angle
_geom_angle_publ_flag
C1 B1 C7 112.81(18) yes
C1 B1 C13 103.18(17) yes
C7 B1 C13 113.57(18) yes
C1 B1 C19 107.97(18) yes
C7 B1 C19 103.46(18) yes
C13 B1 C19 116.02(19) yes
C28 N1 C29 126.2(2) yes
C28 N1 C32 125.5(2) yes
C29 N1 C32 108.28(19) yes
C29 N2 C30 126.3(2) yes
C29 N2 C31 108.39(19) yes
C30 N2 C31 125.3(2) yes
B1 C1 C2 119.9(2) yes
B1 C1 C6 127.1(2) yes
C2 C1 C6 113.0(2) yes
C1 C2 F1 120.2(2) yes
C1 C2 C3 124.0(2) yes
F1 C2 C3 115.8(2) yes
F2 C3 C2 120.9(3) yes
F2 C3 C4 119.4(2) yes
C2 C3 C4 119.8(2) yes
F3 C4 C3 120.3(3) yes
F3 C4 C5 120.2(3) yes
C3 C4 C5 119.5(2) yes
F4 C5 C4 121.0(2) yes
F4 C5 C6 120.2(2) yes
C4 C5 C6 118.7(2) yes
F5 C6 C5 114.5(2) yes
F5 C6 C1 120.7(2) yes
C5 C6 C1 124.8(2) yes
B1 C7 C8 117.56(19) yes
B1 C7 C12 128.39(19) yes
C8 C7 C12 112.6(2) yes
F6 C8 C7 119.32(19) yes
F6 C8 C9 115.62(19) yes
C7 C8 C9 125.0(2) yes
F7 C9 C8 120.7(2) yes
F7 C9 C10 120.1(2) yes
C8 C9 C10 119.3(2) yes
F8 C10 C9 120.0(2) yes
F8 C10 C11 121.3(2) yes
C9 C10 C11 118.8(2) yes
F9 C11 C10 119.6(2) yes
F9 C11 C12 120.7(2) yes
C10 C11 C12 119.7(2) yes
F10 C12 C7 120.7(2) yes
F10 C12 C11 114.74(19) yes
C7 C12 C11 124.4(2) yes
B1 C13 C14 126.5(2) yes
B1 C13 C18 119.9(2) yes
C14 C13 C18 113.4(2) yes
F11 C14 C13 121.0(2) yes
F11 C14 C15 115.3(2) yes
C13 C14 C15 123.7(2) yes
F12 C15 C14 120.1(2) yes
F12 C15 C16 120.2(2) yes
C14 C15 C16 119.7(2) yes
F13 C16 C15 120.7(2) yes
F13 C16 C17 119.9(2) yes
C15 C16 C17 119.4(2) yes
F14 C17 C16 119.8(2) yes
F14 C17 C18 121.1(2) yes
C16 C17 C18 119.1(2) yes
F15 C18 C13 119.2(2) yes
F15 C18 C17 116.2(2) yes
C13 C18 C17 124.6(2) yes
B1 C19 C20 130.9(2) yes
B1 C19 H191 115.3 no
C20 C19 H191 113.5 no
C19 C20 C21 128.5(2) yes
C19 C20 H201 116.8 no
C21 C20 H201 114.7 no
C20 C21 C22 120.8(2) yes
C20 C21 C26 122.4(2) yes
C22 C21 C26 116.8(2) yes
C21 C22 C23 121.7(2) yes
C21 C22 H221 117.5 no
C23 C22 H221 120.8 no
C22 C23 C24 121.2(2) yes
C22 C23 H231 120.2 no
C24 C23 H231 118.6 no
C23 C24 C25 117.5(2) yes
C23 C24 C27 121.3(2) yes
C25 C24 C27 121.2(2) yes
C24 C25 C26 121.4(2) yes
C24 C25 H251 120.0 no
C26 C25 H251 118.6 no
C21 C26 C25 121.4(2) yes
C21 C26 H261 118.9 no
C25 C26 H261 119.7 no
C24 C27 H272 112.2 no
C24 C27 H271 111.8 no
H272 C27 H271 106.9 no
C24 C27 H273 111.1 no
H272 C27 H273 107.5 no
H271 C27 H273 107.2 no
N1 C28 H282 107.7 no
N1 C28 H283 108.8 no
H282 C28 H283 110.8 no
N1 C28 H281 109.5 no
H282 C28 H281 109.6 no
H283 C28 H281 110.3 no
N1 C29 N2 109.2(2) yes
N1 C29 H291 125.1 no
N2 C29 H291 125.7 no
N2 C30 H302 108.9 no
N2 C30 H303 107.6 no
H302 C30 H303 109.9 no
N2 C30 H301 108.5 no
H302 C30 H301 110.1 no
H303 C30 H301 111.8 no
N2 C31 Cl2 122.32(17) yes
N2 C31 C32 107.1(2) yes
Cl2 C31 C32 130.58(18) yes
N1 C32 Cl1 122.96(17) yes
N1 C32 C31 107.03(19) yes
Cl1 C32 C31 130.01(19) yes

loop_
_geom_bond_atom_site_label_1
_geom_bond_atom_site_label_2
_geom_bond_distance
_geom_bond_publ_flag
B1 C1 1.664(3) yes
B1 C7 1.661(3) yes
B1 C13 1.651(3) yes
B1 C19 1.637(3) yes
Cl1 C32 1.684(2) yes
Cl2 C31 1.685(2) yes
N1 C28 1.471(3) yes
N1 C29 1.328(3) yes
N1 C32 1.378(3) yes
N2 C29 1.326(3) yes
N2 C30 1.468(3) yes
N2 C31 1.377(3) yes
F1 C2 1.350(3) yes
F2 C3 1.354(3) yes
F3 C4 1.356(3) yes
F4 C5 1.345(3) yes
F5 C6 1.361(3) yes
F6 C8 1.360(2) yes
F7 C9 1.352(2) yes
F8 C10 1.343(3) yes
F9 C11 1.346(2) yes
F10 C12 1.356(2) yes
F11 C14 1.355(3) yes
F12 C15 1.349(3) yes
F13 C16 1.349(3) yes
F14 C17 1.343(3) yes
F15 C18 1.357(3) yes
C1 C2 1.397(3) yes
C1 C6 1.381(3) yes
C2 C3 1.382(3) yes
C3 C4 1.358(4) yes
C4 C5 1.378(4) yes
C5 C6 1.388(3) yes
C7 C8 1.394(3) yes
C7 C12 1.387(3) yes
C8 C9 1.376(3) yes
C9 C10 1.379(3) yes
C10 C11 1.370(3) yes
C11 C12 1.385(3) yes
C13 C14 1.385(3) yes
C13 C18 1.392(3) yes
C14 C15 1.387(3) yes
C15 C16 1.366(4) yes
C16 C17 1.370(4) yes
C17 C18 1.376(3) yes
C19 C20 1.337(3) yes
C19 H191 0.959 no
C20 C21 1.485(3) yes
C20 H201 0.952 no
C21 C22 1.396(3) yes
C21 C26 1.394(3) yes
C22 C23 1.385(3) yes
C22 H221 0.939 no
C23 C24 1.391(3) yes
C23 H231 0.932 no
C24 C25 1.386(3) yes
C24 C27 1.509(3) yes
C25 C26 1.391(3) yes
C25 H251 0.936 no
C26 H261 0.926 no
C27 H272 0.929 no
C27 H271 0.943 no
C27 H273 0.938 no
C28 H282 0.961 no
C28 H283 0.965 no
C28 H281 0.969 no
C29 H291 0.947 no
C30 H302 0.951 no
C30 H303 0.969 no
C30 H301 0.950 no
C31 C32 1.355(3) yes
